data_9011149
loop_
_publ_author_name
'Rinaldi, R.'
'Pluth, J. J.'
'Smith, J. V.'

_publ_section_title
;
 Zeolites of the phillipsite family. Refinement of the crystal structure of
 phillipsite and harmotome
;
_journal_name_full 'Acta Crystallographica, Section B'
_journal_page_first 2426
_journal_page_last 2433
_journal_paper_doi 10.1107/S0567740874007242
_journal_volume 30
_journal_year 1974
_chemical_formula_sum 'Al2.672 Ca0.82 H12 K O22 Si5.328'
_chemical_name_mineral Phillipsite-Ca
_space_group_IT_number 11
_symmetry_space_group_name_Hall '-P 2yb'
_symmetry_space_group_name_H-M 'P 1 21/m 1'
_cell_angle_alpha 90
_cell_angle_beta 124.20
_cell_angle_gamma 90
_cell_formula_units_Z 2
_cell_length_a 9.865
_cell_length_b 14.300
_cell_length_c 8.668
_cell_volume 1011.346
_database_code_amcsd 0009518
_exptl_crystal_density_diffrn 2.160
_cod_original_formula_sum 'K Ca.82 (Al2.672 Si5.328) O22 H12'
_cod_database_code 9011149

loop_
_space_group_symop_operation_xyz
x,y,z
x,1/2-y,z
-x,1/2+y,-z
-x,-y,-z

loop_
_atom_site_aniso_label
_atom_site_aniso_U_11
_atom_site_aniso_U_22
_atom_site_aniso_U_33
_atom_site_aniso_U_12
_atom_site_aniso_U_13
_atom_site_aniso_U_23
K 0.05573 0.02407 0.08106 0.00000 0.04129 0.00000
Ca 0.02027 0.04433 0.02533 0.00544 0.00570 -0.00836
Wat1 0.10639 0.11525 0.03546 0.00000 0.03673 0.00000
Wat2 0.12412 0.05572 0.05066 0.00000 0.01520 0.00000
Wat3 0.06712 0.18364 0.07852 -0.01013 0.04179 -0.01393
Wat4 0.05446 0.72192 0.03546 0.00000 0.02786 0.00000
Wat5 0.06079 0.30903 0.22291 0.04053 0.10259 0.13805

loop_
_atom_site_label
_atom_site_fract_x
_atom_site_fract_y
_atom_site_fract_z
_atom_site_occupancy
_atom_site_U_iso_or_equiv
_atom_site_type_symbol
_atom_site_attached_hydrogens
K 0.84800 0.25000 0.20760 1.00000 0.03040 K 0
Ca 0.60800 0.62620 0.44010 0.41000 0.02710 Ca 0
Al1 0.73620 0.02480 0.28050 0.33400 0.01368 Al 0
Si1 0.73620 0.02480 0.28050 0.66600 0.01368 Si 0
Al2 0.42060 0.14090 0.00190 0.33400 0.01343 Al 0
Si2 0.42060 0.14090 0.00190 0.66600 0.01343 Si 0
Al3 0.06040 0.00780 0.28440 0.33400 0.01406 Al 0
Si3 0.06040 0.00780 0.28440 0.66600 0.01406 Si 0
Al4 0.12040 0.13960 0.04210 0.33400 0.01444 Al 0
Si4 0.12040 0.13960 0.04210 0.66600 0.01444 Si 0
O1 0.13350 0.09760 0.22890 1.00000 0.02584 O 0
O2 0.64450 0.57660 0.18780 1.00000 0.02457 O 0
O3 0.61000 0.11300 0.17280 1.00000 0.02394 O 0
O4 0.02540 0.91540 0.14940 1.00000 0.02343 O 0
O5 0.89570 0.04400 0.27130 1.00000 0.02609 O 0
O6 0.30220 0.37380 0.07830 1.00000 0.02938 O 0
O7 0.78720 0.47950 0.49820 1.00000 0.02406 O 0
O8 0.58140 0.75000 0.06160 1.00000 0.02457 O 0
O9 0.06650 0.25000 0.01960 1.00000 0.02685 O 0
Wat1 0.75510 0.75000 0.47330 1.00000 0.09879 O 2
Wat2 0.15520 0.75000 0.43820 1.00000 0.09246 O 2
Wat3 0.32080 0.85250 0.17400 1.00000 0.11145 O 2
Wat4 0.50850 0.25000 0.43840 1.00000 0.23684 O 2
Wat5 0.50000 0.50000 0.50000 1.00000 0.21024 O 2

loop_
_cod_changelog_entry_id
_cod_changelog_entry_author
_cod_changelog_entry_date
_cod_changelog_entry_text
1
;cod-tools version 3.8.0
Id: cif_guess_AMCSD_atom_types 9574 2023-05-10 09:00:05Z saulius
;
2023-05-10T18:52:58+03:00
;Derived atom types and hydrogen counts
from atom names that follow the AMCSD naming convention
(Wat == water, O-H == hydroxyl).
;

loop_
_cod_related_entry_id
_cod_related_entry_database
_cod_related_entry_code
1 AMCSD 0009518
